data_2218448
loop_
_publ_author_name
'Li, Xiang'
'Yuan, Lian-shan'
'Wang, Dan'
'Yao, Cheng'

_publ_section_title
;
 Methyl 3-amino-4-butanamido-5-methylbenzoate
;
_journal_coeditor_code IM2061
_journal_issue 6
_journal_name_full 'Acta Crystallographica Section E'
_journal_page_first o1063
_journal_paper_doi 10.1107/S1600536808013408
_journal_volume 64
_journal_year 2008
_chemical_formula_moiety 'C13 H18 N2 O3'
_chemical_formula_sum 'C13 H18 N2 O3'
_chemical_formula_weight 250.29
_chemical_name_systematic
;
Methyl 3-amino-4-butanamido-5-methylbenzoate
;
_space_group_IT_number 14
_symmetry_cell_setting monoclinic
_symmetry_space_group_name_Hall '-P 2ybc'
_symmetry_space_group_name_H-M 'P 1 21/c 1'
_atom_sites_solution_hydrogens geom
_atom_sites_solution_primary direct
_atom_sites_solution_secondary difmap
_audit_creation_method SHELXL-97
_cell_angle_alpha 90.00
_cell_angle_beta 111.69(3)
_cell_angle_gamma 90.00
_cell_formula_units_Z 4
_cell_length_a 10.547(2)
_cell_length_b 16.258(3)
_cell_length_c 8.430(2)
_cell_measurement_reflns_used 25
_cell_measurement_temperature 293(2)
_cell_measurement_theta_max 13
_cell_measurement_theta_min 10
_cell_volume 1343.2(6)
_computing_cell_refinement 'CAD-4 Software (Enraf--Nonius, 1989)'
_computing_data_collection 'CAD-4 Software (Enraf--Nonius, 1989)'
_computing_data_reduction 'XCAD4 (Harms & Wocadlo,1995)'
_computing_molecular_graphics 'SHELXTL (Sheldrick, 2008)'
_computing_publication_material 'SHELXS97 (Sheldrick, 2008)'
_computing_structure_refinement 'SHELXL97 (Sheldrick, 2008)'
_computing_structure_solution 'SHELXS97 (Sheldrick, 2008)'
_diffrn_ambient_temperature 293(2)
_diffrn_measured_fraction_theta_full 1.000
_diffrn_measured_fraction_theta_max 1.000
_diffrn_measurement_device_type 'Enraf--Nonius CAD-4'
_diffrn_measurement_method \w/2\q
_diffrn_radiation_monochromator graphite
_diffrn_radiation_source 'fine-focus sealed tube'
_diffrn_radiation_type MoK\a
_diffrn_radiation_wavelength 0.71073
_diffrn_reflns_av_R_equivalents 0.0279
_diffrn_reflns_av_sigmaI/netI 0.0317
_diffrn_reflns_limit_h_max 11
_diffrn_reflns_limit_h_min -12
_diffrn_reflns_limit_k_max 19
_diffrn_reflns_limit_k_min 0
_diffrn_reflns_limit_l_max 10
_diffrn_reflns_limit_l_min 0
_diffrn_reflns_number 2579
_diffrn_reflns_theta_full 25.16
_diffrn_reflns_theta_max 25.16
_diffrn_reflns_theta_min 2.08
_diffrn_standards_decay_% 0
_diffrn_standards_interval_count 200
_diffrn_standards_interval_time 2h
_diffrn_standards_number 3
_exptl_absorpt_coefficient_mu 0.089
_exptl_absorpt_correction_T_max 0.9912
_exptl_absorpt_correction_T_min 0.9654
_exptl_absorpt_correction_type psi-scan
_exptl_absorpt_process_details '(North <i>et al.</i>,  1968)'
_exptl_crystal_colour colourless
_exptl_crystal_density_diffrn 1.238
_exptl_crystal_density_method 'not measured'
_exptl_crystal_description block
_exptl_crystal_F_000 536
_exptl_crystal_size_max 0.40
_exptl_crystal_size_mid 0.20
_exptl_crystal_size_min 0.10
_refine_diff_density_max 0.504
_refine_diff_density_min -0.404
_refine_ls_extinction_method none
_refine_ls_goodness_of_fit_ref 1.022
_refine_ls_hydrogen_treatment constr
_refine_ls_matrix_type full
_refine_ls_number_parameters 158
_refine_ls_number_reflns 2404
_refine_ls_number_restraints 0
_refine_ls_restrained_S_all 1.022
_refine_ls_R_factor_all 0.1098
_refine_ls_R_factor_gt 0.0745
_refine_ls_shift/su_max 0.002
_refine_ls_shift/su_mean 0.000
_refine_ls_structure_factor_coef Fsqd
_refine_ls_weighting_details 'calc w=1/[\s^2^(Fo^2^)+(0.05P)^2^+1.5P] where P=(Fo^2^+2Fc^2^)/3'
_refine_ls_weighting_scheme calc
_refine_ls_wR_factor_gt 0.1574
_refine_ls_wR_factor_ref 0.1743
_reflns_number_gt 1511
_reflns_number_total 2404
_reflns_threshold_expression I>2\s(I)
_cod_data_source_file im2061.cif
_cod_data_source_block I
_cod_depositor_comments
;
The following automatic conversions were performed:
'_symmetry_cell_setting' value 'Monoclinic' changed to 'monoclinic'
according to '/home/saulius/struct/CIF-dictionaries/cif_core.dic'
dictionary named 'cif_core.dic' version 2.4.1 from 2010-06-29.

Automatic conversion script
Id: cif_fix_enum 1527 2010-12-29 10:47:43Z saulius 

The following automatic conversions were performed:

'_symmetry_cell_setting' value 'Monoclinic' changed to 'monoclinic'
according to /home/saulius/struct/CIF-dictionaries/cif_core.dic
dictionary named 'cif_core.dic' version 2.4.1 from 2010-06-29.

Automatic conversion script
Id: cif_fix_values 1715 2011-07-08 13:25:40Z adriana 
;
_cod_original_cell_volume 1343.2(5)
_cod_original_sg_symbol_H-M 'P 21/c'
_cod_database_code 2218448
_cod_database_fobs_code 2218448

loop_
_symmetry_equiv_pos_as_xyz
'x, y, z'
'-x, y+1/2, -z+1/2'
'-x, -y, -z'
'x, -y-1/2, z-1/2'

loop_
_atom_site_type_symbol
_atom_site_label
_atom_site_fract_x
_atom_site_fract_y
_atom_site_fract_z
_atom_site_U_iso_or_equiv
_atom_site_adp_type
_atom_site_calc_flag
_atom_site_refinement_flags
_atom_site_occupancy
N N1 0.7939(3) 0.28652(17) 0.4910(3) 0.0609(8) Uani d . 1
H H1A 0.7889 0.2893 0.3870 0.073 Uiso calc R 1
O O1 0.9151(2) 0.31431(18) 0.7622(3) 0.0722(8) Uani d . 1
C C1 1.2201(4) 0.4441(3) 0.6344(6) 0.1018(16) Uani d . 1
H H1B 1.2826 0.4734 0.7305 0.153 Uiso calc R 1
H H1C 1.1791 0.4818 0.5418 0.153 Uiso calc R 1
H H1D 1.2685 0.4023 0.5994 0.153 Uiso calc R 1
O O2 0.3477(2) 0.05447(17) 0.6104(4) 0.0760(8) Uani d . 1
N N2 0.7806(3) 0.11598(19) 0.5029(4) 0.0669(8) Uani d . 1
H H2A 0.7778 0.0632 0.5085 0.080 Uiso calc R 1
H H2B 0.8469 0.1395 0.4845 0.080 Uiso calc R 1
C C2 1.1113(4) 0.4052(3) 0.6834(5) 0.084 Uani d . 1
H H2C 1.1555 0.3715 0.7836 0.100 Uiso calc R 1
H H2D 1.0630 0.4487 0.7163 0.100 Uiso calc R 1
O O3 0.2717(2) 0.17791(16) 0.6464(3) 0.0690(7) Uani d . 1
C C3 1.0098(4) 0.3540(2) 0.5540(4) 0.0620(9) Uani d . 1
H H3A 1.0570 0.3098 0.5213 0.074 Uiso calc R 1
H H3B 0.9645 0.3872 0.4533 0.074 Uiso calc R 1
C C4 0.9036(3) 0.31730(19) 0.6119(4) 0.0483(8) Uani d . 1
C C5 0.6835(3) 0.2489(2) 0.5237(4) 0.0522(8) Uani d . 1
C C6 0.5855(3) 0.2967(2) 0.5521(4) 0.0543(8) Uani d . 1
C C7 0.4796(3) 0.2576(2) 0.5839(4) 0.0537(8) Uani d . 1
H H7A 0.4141 0.2888 0.6061 0.064 Uiso calc R 1
C C8 0.4715(3) 0.1723(2) 0.5825(3) 0.0479(8) Uani d . 1
C C9 0.5702(3) 0.1258(2) 0.5536(4) 0.0511(8) Uani d . 1
H H9A 0.5644 0.0687 0.5541 0.061 Uiso calc R 1
C C10 0.6789(3) 0.1628(2) 0.5235(4) 0.0515(8) Uani d . 1
C C11 0.5897(4) 0.3891(2) 0.5480(5) 0.0723(11) Uani d . 1
H H11A 0.6766 0.4066 0.5478 0.108 Uiso calc R 1
H H11B 0.5768 0.4109 0.6468 0.108 Uiso calc R 1
H H11C 0.5185 0.4088 0.4467 0.108 Uiso calc R 1
C C12 0.3588(3) 0.1281(2) 0.6125(4) 0.0540(8) Uani d . 1
C C13 0.1601(4) 0.1399(3) 0.6781(5) 0.0876(13) Uani d . 1
H H13A 0.1050 0.1817 0.7013 0.131 Uiso calc R 1
H H13B 0.1953 0.1038 0.7746 0.131 Uiso calc R 1
H H13C 0.1056 0.1090 0.5794 0.131 Uiso calc R 1

loop_
_atom_site_aniso_label
_atom_site_aniso_U_11
_atom_site_aniso_U_22
_atom_site_aniso_U_33
_atom_site_aniso_U_12
_atom_site_aniso_U_13
_atom_site_aniso_U_23
N1 0.0727(19) 0.078(2) 0.0357(14) -0.0270(16) 0.0244(14) -0.0037(14)
O1 0.0547(14) 0.120(2) 0.0446(13) -0.0178(14) 0.0212(11) -0.0041(13)
C1 0.088(3) 0.127(4) 0.099(3) -0.049(3) 0.044(3) -0.021(3)
O2 0.0629(16) 0.0679(18) 0.106(2) -0.0081(13) 0.0415(15) 0.0052(15)
N2 0.0536(17) 0.074(2) 0.082(2) -0.0098(15) 0.0355(16) -0.0048(17)
C2 0.084 0.084 0.084 0.000 0.031 0.000
O3 0.0547(14) 0.0824(18) 0.0749(17) -0.0004(13) 0.0296(13) 0.0048(13)
C3 0.063(2) 0.072(2) 0.059(2) -0.0144(19) 0.0328(18) -0.0081(18)
C4 0.0546(19) 0.0550(19) 0.0413(17) 0.0012(16) 0.0248(15) -0.0036(15)
C5 0.056(2) 0.069(2) 0.0284(15) -0.0165(17) 0.0127(14) -0.0038(15)
C6 0.060(2) 0.060(2) 0.0363(16) -0.0098(17) 0.0099(15) 0.0002(15)
C7 0.0500(19) 0.061(2) 0.0455(18) -0.0014(16) 0.0124(15) 0.0019(16)
C8 0.0437(17) 0.061(2) 0.0325(15) -0.0059(15) 0.0059(13) 0.0010(14)
C9 0.0435(18) 0.0570(19) 0.0483(18) -0.0042(15) 0.0118(15) 0.0038(15)
C10 0.0456(18) 0.066(2) 0.0382(16) -0.0081(16) 0.0102(14) -0.0020(15)
C11 0.082(3) 0.067(2) 0.066(2) -0.010(2) 0.025(2) 0.0051(19)
C12 0.0473(19) 0.069(2) 0.0418(17) 0.0004(18) 0.0121(15) 0.0052(17)
C13 0.063(2) 0.123(4) 0.093(3) 0.004(2) 0.048(2) 0.020(3)

loop_
_atom_type_symbol
_atom_type_description
_atom_type_scat_dispersion_real
_atom_type_scat_dispersion_imag
_atom_type_scat_source
C C 0.0033 0.0016 'International Tables Vol C Tables 4.2.6.8 and 6.1.1.4'
H H 0.0000 0.0000 'International Tables Vol C Tables 4.2.6.8 and 6.1.1.4'
N N 0.0061 0.0033 'International Tables Vol C Tables 4.2.6.8 and 6.1.1.4'
O O 0.0106 0.0060 'International Tables Vol C Tables 4.2.6.8 and 6.1.1.4'

loop_
_geom_angle_atom_site_label_1
_geom_angle_atom_site_label_2
_geom_angle_atom_site_label_3
_geom_angle
C4 N1 C5 123.7(2)
C4 N1 H1A 118.1
C5 N1 H1A 118.1
C2 C1 H1B 109.5
C2 C1 H1C 109.5
H1B C1 H1C 109.5
C2 C1 H1D 109.5
H1B C1 H1D 109.5
H1C C1 H1D 109.5
C10 N2 H2A 120.0
C10 N2 H2B 120.0
H2A N2 H2B 120.0
C3 C2 C1 117.2(3)
C3 C2 H2C 108.0
C1 C2 H2C 108.0
C3 C2 H2D 108.0
C1 C2 H2D 108.0
H2C C2 H2D 107.2
C12 O3 C13 117.1(3)
C2 C3 C4 114.2(3)
C2 C3 H3A 108.7
C4 C3 H3A 108.7
C2 C3 H3B 108.7
C4 C3 H3B 108.7
H3A C3 H3B 107.6
O1 C4 N1 120.2(3)
O1 C4 C3 123.4(3)
N1 C4 C3 116.4(3)
C6 C5 C10 122.3(3)
C6 C5 N1 120.4(3)
C10 C5 N1 117.2(3)
C5 C6 C7 118.6(3)
C5 C6 C11 121.8(3)
C7 C6 C11 119.5(3)
C8 C7 C6 120.3(3)
C8 C7 H7A 119.8
C6 C7 H7A 119.8
C9 C8 C7 120.0(3)
C9 C8 C12 117.9(3)
C7 C8 C12 122.1(3)
C8 C9 C10 121.3(3)
C8 C9 H9A 119.4
C10 C9 H9A 119.4
N2 C10 C9 120.9(3)
N2 C10 C5 121.7(3)
C9 C10 C5 117.4(3)
C6 C11 H11A 109.5
C6 C11 H11B 109.5
H11A C11 H11B 109.5
C6 C11 H11C 109.5
H11A C11 H11C 109.5
H11B C11 H11C 109.5
O2 C12 O3 122.5(3)
O2 C12 C8 123.9(3)
O3 C12 C8 113.6(3)
O3 C13 H13A 109.5
O3 C13 H13B 109.5
H13A C13 H13B 109.5
O3 C13 H13C 109.5
H13A C13 H13C 109.5
H13B C13 H13C 109.5

loop_
_geom_bond_atom_site_label_1
_geom_bond_atom_site_label_2
_geom_bond_distance
N1 C4 1.325(4)
N1 C5 1.430(4)
N1 H1A 0.8600
O1 C4 1.229(3)
C1 C2 1.496(5)
C1 H1B 0.9600
C1 H1C 0.9600
C1 H1D 0.9600
O2 C12 1.202(4)
N2 C10 1.378(4)
N2 H2A 0.8600
N2 H2B 0.8600
C2 C3 1.472(5)
C2 H2C 0.9700
C2 H2D 0.9700
O3 C12 1.333(4)
O3 C13 1.439(4)
C3 C4 1.500(4)
C3 H3A 0.9700
C3 H3B 0.9700
C5 C6 1.384(5)
C5 C10 1.400(5)
C6 C7 1.394(4)
C6 C11 1.503(5)
C7 C8 1.391(4)
C7 H7A 0.9300
C8 C9 1.379(4)
C8 C12 1.488(4)
C9 C10 1.399(4)
C9 H9A 0.9300
C11 H11A 0.9600
C11 H11B 0.9600
C11 H11C 0.9600
C13 H13A 0.9600
C13 H13B 0.9600
C13 H13C 0.9600

loop_
_geom_hbond_atom_site_label_D
_geom_hbond_atom_site_label_H
_geom_hbond_atom_site_label_A
_geom_hbond_site_symmetry_A
_geom_hbond_distance_DH
_geom_hbond_distance_HA
_geom_hbond_distance_DA
_geom_hbond_angle_DHA
_geom_hbond_publ_flag
N1 H1A O1 4_565 0.8600 2.6000 3.141(4) 122.00 yes
N2 H2A O2 3_656 0.8600 2.3300 3.077(4) 145.00 yes
N2 H2B N1 . 0.8600 2.4600 2.780(4) 103.00 yes
N2 H2B O1 4_565 0.8600 2.3600 3.089(4) 142.00 yes
C11 H11A N1 . 0.9600 2.4500 2.901(5) 108.00 yes

loop_
_geom_torsion_atom_site_label_1
_geom_torsion_atom_site_label_2
_geom_torsion_atom_site_label_3
_geom_torsion_atom_site_label_4
_geom_torsion
C1 C2 C3 C4 -179.7(4)
C5 N1 C4 O1 0.2(5)
C5 N1 C4 C3 179.6(3)
C2 C3 C4 O1 -15.3(5)
C2 C3 C4 N1 165.4(3)
C4 N1 C5 C6 79.5(4)
C4 N1 C5 C10 -101.3(4)
C10 C5 C6 C7 0.9(5)
N1 C5 C6 C7 -179.9(3)
C10 C5 C6 C11 -178.5(3)
N1 C5 C6 C11 0.7(5)
C5 C6 C7 C8 -1.6(5)
C11 C6 C7 C8 177.8(3)
C6 C7 C8 C9 1.6(5)
C6 C7 C8 C12 -178.8(3)
C7 C8 C9 C10 -0.7(4)
C12 C8 C9 C10 179.7(3)
C8 C9 C10 N2 176.8(3)
C8 C9 C10 C5 0.0(4)
C6 C5 C10 N2 -176.9(3)
N1 C5 C10 N2 3.8(4)
C6 C5 C10 C9 -0.1(5)
N1 C5 C10 C9 -179.3(2)
C13 O3 C12 O2 -1.1(5)
C13 O3 C12 C8 -179.6(3)
C9 C8 C12 O2 -1.2(5)
C7 C8 C12 O2 179.2(3)
C9 C8 C12 O3 177.3(3)
C7 C8 C12 O3 -2.4(4)

loop_
_cod_related_entry_id
_cod_related_entry_database
_cod_related_entry_code
1 ChemSpider 8258989
